data_1553655
loop_
_publ_author_name
'Slater, A. G.'
'Little, M. A.'
'Briggs, M. E.'
'Jelfs, K. E.'
'Cooper, A. I.'

_publ_section_title
;
 A solution-processable dissymmetric porous organic cage
;
_journal_issue 1
_journal_name_full 'Molecular Systems Design &amp; Engineering'
_journal_page_first 223
_journal_paper_doi 10.1039/C7ME00090A
_journal_volume 3
_journal_year 2018
_chemical_formula_moiety 'C72 H84 N12'
_chemical_formula_sum 'C72 H84 N12'
_chemical_formula_weight 1117.51
_space_group_crystal_system trigonal
_space_group_IT_number 148
_space_group_name_Hall '-R 3'
_space_group_name_H-M_alt 'R -3 :H'
_atom_sites_solution_hydrogens geom
_audit_creation_date 2015-08-26
_audit_creation_method
;
Olex2 1.2-beta
(compiled 2015.08.17 svn.r3210 for OlexSys, GUI svn.r5083)
;
_audit_update_record
;
2017-08-31 deposited with the CCDC.
2017-10-09 downloaded from the CCDC.
;
_cell_angle_alpha 90
_cell_angle_beta 90
_cell_angle_gamma 120
_cell_formula_units_Z 6
_cell_length_a 24.741(5)
_cell_length_b 24.741(5)
_cell_length_c 19.826(4)
_cell_measurement_reflns_used 5654
_cell_measurement_temperature 400(2)
_cell_measurement_theta_max 20.497
_cell_measurement_theta_min 2.717
_cell_volume 10510(4)
_computing_cell_refinement 'SAINT v8.34A (Bruker, 2013)'
_computing_data_collection 'CrystalClear-SM Expert 2.0 r7 (Rigaku, 2011)'
_computing_data_reduction 'SAINT v8.34A (Bruker, 2013)'
_computing_molecular_graphics 'Olex2 (Dolomanov et al., 2009)'
_computing_publication_material 'Olex2 (Dolomanov et al., 2009)'
_computing_structure_refinement 'ShelXL (Sheldrick, 2015)'
_diffrn_ambient_temperature 400(2)
_diffrn_detector CCD
_diffrn_detector_area_resol_mean 28.5714
_diffrn_detector_type 'Rigaku Saturn724+'
_diffrn_measured_fraction_theta_full 1.000
_diffrn_measured_fraction_theta_max 1.000
_diffrn_measurement_device 'AFC12 (Right): Kappa 3 circle'
_diffrn_measurement_device_type 'Rigaku Saturn724+ (2x2 bin mode)'
_diffrn_measurement_method 'profile data from \w-scans'
_diffrn_measurement_specimen_support 'Mitegen 50um'
_diffrn_radiation_collimation 0.3
_diffrn_radiation_monochromator Confocal
_diffrn_radiation_probe x-ray
_diffrn_radiation_type MoK\a
_diffrn_radiation_wavelength 0.71073
_diffrn_reflns_av_R_equivalents 0.0558
_diffrn_reflns_av_unetI/netI 0.0283
_diffrn_reflns_Laue_measured_fraction_full 1.000
_diffrn_reflns_Laue_measured_fraction_max 1.000
_diffrn_reflns_limit_h_max 24
_diffrn_reflns_limit_h_min -24
_diffrn_reflns_limit_k_max 24
_diffrn_reflns_limit_k_min -24
_diffrn_reflns_limit_l_max 19
_diffrn_reflns_limit_l_min -19
_diffrn_reflns_number 26136
_diffrn_reflns_point_group_measured_fraction_full 1.000
_diffrn_reflns_point_group_measured_fraction_max 1.000
_diffrn_reflns_theta_full 20.800
_diffrn_reflns_theta_max 20.823
_diffrn_reflns_theta_min 1.646
_diffrn_source 'Rotating Anode'
_diffrn_source_current 24.0
_diffrn_source_power 1.2
_diffrn_source_target Mo
_diffrn_source_type 'Rotating Anode'
_diffrn_source_voltage 50.0
_diffrn_standards_number 0
_exptl_absorpt_coefficient_mu 0.064
_exptl_absorpt_correction_T_max 1.0000
_exptl_absorpt_correction_T_min 0.8277
_exptl_absorpt_correction_type multi-scan
_exptl_absorpt_process_details
;
SADABS-2012/1 (Bruker,2012) was used for absorption correction.
wR2(int) was 0.0810 before and 0.0722 after correction.
The Ratio of minimum to maximum transmission is 0.8277.
The \l/2 correction factor is 0.0000.
;
_exptl_crystal_colour colourless
_exptl_crystal_colour_primary colourless
_exptl_crystal_density_diffrn 1.059
_exptl_crystal_description plate
_exptl_crystal_F_000 3600
_exptl_crystal_size_max 0.14
_exptl_crystal_size_mid 0.131
_exptl_crystal_size_min 0.025
_refine_diff_density_max 0.243
_refine_diff_density_min -0.133
_refine_diff_density_rms 0.040
_refine_ls_extinction_method none
_refine_ls_goodness_of_fit_ref 1.075
_refine_ls_hydrogen_treatment constr
_refine_ls_matrix_type full
_refine_ls_number_parameters 254
_refine_ls_number_reflns 2458
_refine_ls_number_restraints 0
_refine_ls_restrained_S_all 1.075
_refine_ls_R_factor_all 0.0629
_refine_ls_R_factor_gt 0.0538
_refine_ls_shift/su_max 0.000
_refine_ls_shift/su_mean 0.000
_refine_ls_structure_factor_coef Fsqd
_refine_ls_weighting_details 'w=1/[\s^2^(Fo^2^)+(0.0950P)^2^+7.1601P] where P=(Fo^2^+2Fc^2^)/3'
_refine_ls_weighting_scheme calc
_refine_ls_wR_factor_gt 0.1420
_refine_ls_wR_factor_ref 0.1513
_reflns_Friedel_coverage 0.000
_reflns_number_gt 2137
_reflns_number_total 2458
_reflns_threshold_expression 'I > 2\s(I)'
_cod_data_source_file c7me00090a2.cif
_cod_data_source_block ags_169_v_400k
_cod_original_cell_volume 10510(5)
_cod_original_sg_symbol_H-M 'R -3'
_cod_database_code 1553655
_shelxl_version_number 2014/6
_shelx_space_group_comment
;
The symmetry employed for this shelxl refinement is uniquely defined
by the following loop, which should always be used as a source of
symmetry information in preference to the above space-group names.
They are only intended as comments.
;
_shelx_estimated_absorpt_t_max 0.998
_shelx_estimated_absorpt_t_min 0.991
_olex2_refinement_description
;
1. Twinned data refinement
 Scales: 0.517(3) 0.483(3)
2. Fixed Uiso
 At 1.2 times of:
  All C(H) groups, All C(H,H) groups
3.a Ternary CH refined with riding coordinates:
 C10(H10), C15(H15), C16(H16), C21(H21)
3.b Secondary CH2 refined with riding coordinates:
 C11(H11A,H11B), C12(H12A,H12B), C13(H13A,H13B), C14(H14A,H14B), C17(H17A,
 H17B), C18(H18A,H18B), C19(H19A,H19B), C20(H20A,H20B)
3.c Aromatic/amide H refined with riding coordinates:
 C2(H2), C4(H4), C6(H6), C7(H7), C8(H8), C9(H9), C22(H22), C24(H24)
;
_olex2_submission_special_instructions 'No special instructions were received'

loop_
_space_group_symop_operation_xyz
'x, y, z'
'-y, x-y, z'
'-x+y, -x, z'
'x+2/3, y+1/3, z+1/3'
'-y+2/3, x-y+1/3, z+1/3'
'-x+y+2/3, -x+1/3, z+1/3'
'x+1/3, y+2/3, z+2/3'
'-y+1/3, x-y+2/3, z+2/3'
'-x+y+1/3, -x+2/3, z+2/3'
'-x, -y, -z'
'y, -x+y, -z'
'x-y, x, -z'
'-x+2/3, -y+1/3, -z+1/3'
'y+2/3, -x+y+1/3, -z+1/3'
'x-y+2/3, x+1/3, -z+1/3'
'-x+1/3, -y+2/3, -z+2/3'
'y+1/3, -x+y+2/3, -z+2/3'
'x-y+1/3, x+2/3, -z+2/3'

loop_
_atom_site_label
_atom_site_type_symbol
_atom_site_fract_x
_atom_site_fract_y
_atom_site_fract_z
_atom_site_U_iso_or_equiv
_atom_site_adp_type
_atom_site_occupancy
_atom_site_site_symmetry_order
_atom_site_calc_flag
_atom_site_refinement_flags_posn
N1 N 0.49584(17) 0.62095(16) 0.56686(19) 0.0692(10) Uani 1 1 d .
N2 N 0.38296(18) 0.49897(17) 0.55691(19) 0.0710(10) Uani 1 1 d .
N3 N 0.57814(16) 0.86462(18) 0.32254(17) 0.0673(9) Uani 1 1 d .
N4 N 0.48781(17) 0.80370(15) 0.22126(18) 0.0680(10) Uani 1 1 d .
C1 C 0.5156(2) 0.7054(2) 0.4932(2) 0.0690(12) Uani 1 1 d .
C2 C 0.5379(2) 0.7304(2) 0.4297(2) 0.0733(13) Uani 1 1 d .
H2 H 0.5461 0.7074 0.3985 0.088 Uiso 1 1 calc R
C3 C 0.5481(2) 0.7889(2) 0.4118(2) 0.0672(12) Uani 1 1 d .
C4 C 0.5348(2) 0.8221(2) 0.4577(2) 0.0713(12) Uani 1 1 d .
H4 H 0.5416 0.8615 0.4465 0.086 Uiso 1 1 calc R
C5 C 0.5116(2) 0.7976(2) 0.5200(2) 0.0670(12) Uani 1 1 d .
C6 C 0.5024(2) 0.7400(2) 0.5373(2) 0.0725(12) Uani 1 1 d .
H6 H 0.4869 0.7240 0.5799 0.087 Uiso 1 1 calc R
C7 C 0.5077(2) 0.6437(2) 0.5097(3) 0.0760(13) Uani 1 1 d .
H7 H 0.5119 0.6207 0.4751 0.091 Uiso 1 1 calc R
C8 C 0.5706(2) 0.8136(2) 0.3424(2) 0.0697(12) Uani 1 1 d .
H8 H 0.5794 0.7899 0.3129 0.084 Uiso 1 1 calc R
C9 C 0.4958(2) 0.8327(2) 0.5700(2) 0.0758(13) Uani 1 1 d .
H9 H 0.4816 0.8154 0.6125 0.091 Uiso 1 1 calc R
C10 C 0.49363(19) 0.56175(18) 0.5794(2) 0.0626(11) Uani 1 1 d .
H10 H 0.4993 0.5462 0.5361 0.075 Uiso 1 1 calc R
C11 C 0.5462(2) 0.5714(2) 0.6246(3) 0.0786(13) Uani 1 1 d .
H11A H 0.5436 0.5899 0.6667 0.094 Uiso 1 1 calc R
H11B H 0.5856 0.6001 0.6033 0.094 Uiso 1 1 calc R
C12 C 0.5446(3) 0.5110(3) 0.6391(3) 0.1020(19) Uani 1 1 d .
H12A H 0.5505 0.4941 0.5974 0.122 Uiso 1 1 calc R
H12B H 0.5785 0.5187 0.6693 0.122 Uiso 1 1 calc R
C13 C 0.4846(3) 0.4653(3) 0.6700(3) 0.1044(18) Uani 1 1 d .
H13A H 0.4810 0.4804 0.7139 0.125 Uiso 1 1 calc R
H13B H 0.4841 0.4262 0.6766 0.125 Uiso 1 1 calc R
C14 C 0.4293(2) 0.4537(2) 0.6269(3) 0.0808(14) Uani 1 1 d .
H14A H 0.4289 0.4316 0.5864 0.097 Uiso 1 1 calc R
H14B H 0.3911 0.4273 0.6516 0.097 Uiso 1 1 calc R
C15 C 0.43039(19) 0.5135(2) 0.6072(2) 0.0659(12) Uani 1 1 d .
H15 H 0.4210 0.5308 0.6470 0.079 Uiso 1 1 calc R
C16 C 0.59416(19) 0.8809(2) 0.2514(2) 0.0662(11) Uani 1 1 d .
H16 H 0.6088 0.8540 0.2320 0.079 Uiso 1 1 calc R
C17 C 0.6448(2) 0.9485(2) 0.2446(3) 0.0880(15) Uani 1 1 d .
H17A H 0.6826 0.9544 0.2660 0.106 Uiso 1 1 calc R
H17B H 0.6319 0.9747 0.2677 0.106 Uiso 1 1 calc R
C18 C 0.6584(3) 0.9685(3) 0.1708(3) 0.124(2) Uani 1 1 d .
H18A H 0.6887 1.0128 0.1686 0.148 Uiso 1 1 calc R
H18B H 0.6766 0.9461 0.1492 0.148 Uiso 1 1 calc R
C19 C 0.6006(3) 0.9561(3) 0.1332(3) 0.117(2) Uani 1 1 d .
H19A H 0.6106 0.9662 0.0859 0.141 Uiso 1 1 calc R
H19B H 0.5853 0.9825 0.1509 0.141 Uiso 1 1 calc R
C20 C 0.5488(2) 0.8860(3) 0.1403(2) 0.0914(15) Uani 1 1 d .
H20A H 0.5110 0.8790 0.1178 0.110 Uiso 1 1 calc R
H20B H 0.5626 0.8595 0.1194 0.110 Uiso 1 1 calc R
C21 C 0.53601(19) 0.87023(19) 0.2146(2) 0.0650(11) Uani 1 1 d .
H21 H 0.5207 0.8962 0.2350 0.078 Uiso 1 1 calc R
C22 C 0.4355(2) 0.79174(19) 0.2441(2) 0.0676(11) Uani 1 1 d .
H22 H 0.4294 0.8246 0.2564 0.081 Uiso 1 1 calc R
C23 C 0.38382(18) 0.72741(18) 0.2517(2) 0.0588(10) Uani 1 1 d .
C24 C 0.39292(18) 0.6762(2) 0.2527(2) 0.0640(11) Uani 1 1 d .
H24 H 0.4334 0.6829 0.2542 0.077 Uiso 1 1 calc R

loop_
_atom_site_aniso_label
_atom_site_aniso_U_11
_atom_site_aniso_U_22
_atom_site_aniso_U_33
_atom_site_aniso_U_23
_atom_site_aniso_U_13
_atom_site_aniso_U_12
N1 0.083(3) 0.064(2) 0.067(2) 0.0048(19) -0.0009(19) 0.041(2)
N2 0.067(2) 0.084(3) 0.070(2) -0.0127(19) -0.0115(19) 0.044(2)
N3 0.072(2) 0.069(2) 0.065(2) 0.0027(19) 0.0059(18) 0.038(2)
N4 0.060(2) 0.058(2) 0.074(2) -0.0040(17) 0.0043(18) 0.0204(19)
C1 0.089(3) 0.062(3) 0.072(3) 0.007(2) -0.006(2) 0.049(3)
C2 0.086(3) 0.076(3) 0.075(3) -0.017(3) -0.004(3) 0.054(3)
C3 0.073(3) 0.070(3) 0.064(3) 0.004(2) -0.002(2) 0.040(2)
C4 0.085(3) 0.062(3) 0.079(3) 0.009(2) 0.001(3) 0.045(3)
C5 0.084(3) 0.065(3) 0.064(3) -0.006(2) -0.003(2) 0.045(2)
C6 0.092(3) 0.078(3) 0.059(3) 0.004(2) 0.002(2) 0.050(3)
C7 0.094(4) 0.071(3) 0.074(3) -0.005(3) -0.008(3) 0.050(3)
C8 0.082(3) 0.069(3) 0.068(3) 0.007(2) 0.008(2) 0.045(3)
C9 0.089(3) 0.077(3) 0.063(3) 0.008(2) 0.005(2) 0.043(3)
C10 0.073(3) 0.054(2) 0.066(3) 0.004(2) -0.009(2) 0.036(2)
C11 0.064(3) 0.080(3) 0.089(3) 0.011(3) -0.011(2) 0.033(2)
C12 0.085(4) 0.102(4) 0.128(5) 0.015(3) -0.038(4) 0.054(3)
C13 0.102(4) 0.105(4) 0.111(4) 0.048(3) -0.008(4) 0.056(4)
C14 0.072(3) 0.071(3) 0.090(3) 0.017(2) -0.003(3) 0.029(3)
C15 0.064(3) 0.079(3) 0.061(3) 0.003(2) -0.008(2) 0.040(2)
C16 0.067(3) 0.066(3) 0.065(3) 0.003(2) 0.014(2) 0.033(2)
C17 0.069(3) 0.079(3) 0.088(4) 0.005(3) 0.009(3) 0.015(3)
C18 0.099(5) 0.100(4) 0.097(4) 0.017(3) 0.028(4) -0.006(4)
C19 0.117(5) 0.100(5) 0.092(4) 0.035(3) 0.008(4) 0.023(4)
C20 0.098(4) 0.089(4) 0.065(3) 0.017(2) 0.006(3) 0.030(3)
C21 0.066(3) 0.061(3) 0.065(3) 0.000(2) 0.001(2) 0.029(2)
C22 0.071(3) 0.059(3) 0.076(3) 0.001(2) -0.002(2) 0.034(3)
C23 0.055(3) 0.052(3) 0.062(2) -0.002(2) 0.0006(19) 0.022(2)
C24 0.050(2) 0.070(3) 0.073(3) 0.005(2) -0.001(2) 0.031(3)

loop_
_atom_type_symbol
_atom_type_description
_atom_type_scat_dispersion_real
_atom_type_scat_dispersion_imag
_atom_type_scat_source
C C 0.0033 0.0016 'International Tables Vol C Tables 4.2.6.8 and 6.1.1.4'
H H 0.0000 0.0000 'International Tables Vol C Tables 4.2.6.8 and 6.1.1.4'
N N 0.0061 0.0033 'International Tables Vol C Tables 4.2.6.8 and 6.1.1.4'

loop_
_geom_angle_atom_site_label_1
_geom_angle_atom_site_label_2
_geom_angle_atom_site_label_3
_geom_angle
_geom_angle_site_symmetry_1
C7 N1 C10 119.7(4) .
C9 N2 C15 120.4(4) 3_565
C8 N3 C16 117.8(4) .
C22 N4 C21 117.1(4) .
C2 C1 C7 118.7(4) .
C6 C1 C2 117.7(4) .
C6 C1 C7 123.7(4) .
C1 C2 H2 119.3 .
C3 C2 C1 121.5(4) .
C3 C2 H2 119.3 .
C2 C3 C8 120.0(4) .
C4 C3 C2 118.8(4) .
C4 C3 C8 121.1(4) .
C3 C4 H4 119.8 .
C5 C4 C3 120.4(4) .
C5 C4 H4 119.8 .
C4 C5 C9 121.0(4) .
C6 C5 C4 120.2(4) .
C6 C5 C9 118.8(4) .
C1 C6 H6 119.3 .
C5 C6 C1 121.4(4) .
C5 C6 H6 119.3 .
N1 C7 C1 123.6(4) .
N1 C7 H7 118.2 .
C1 C7 H7 118.2 .
N3 C8 C3 122.9(4) .
N3 C8 H8 118.5 .
C3 C8 H8 118.5 .
N2 C9 C5 122.2(4) 2_665
N2 C9 H9 118.9 2_665
C5 C9 H9 118.9 .
N1 C10 H10 107.6 .
N1 C10 C11 110.4(3) .
N1 C10 C15 111.0(3) .
C11 C10 H10 107.6 .
C11 C10 C15 112.3(4) .
C15 C10 H10 107.6 .
C10 C11 H11A 109.3 .
C10 C11 H11B 109.3 .
C10 C11 C12 111.5(4) .
H11A C11 H11B 108.0 .
C12 C11 H11A 109.3 .
C12 C11 H11B 109.3 .
C11 C12 H12A 109.4 .
C11 C12 H12B 109.4 .
H12A C12 H12B 108.0 .
C13 C12 C11 111.1(5) .
C13 C12 H12A 109.4 .
C13 C12 H12B 109.4 .
C12 C13 H13A 109.2 .
C12 C13 H13B 109.2 .
C12 C13 C14 112.2(4) .
H13A C13 H13B 107.9 .
C14 C13 H13A 109.2 .
C14 C13 H13B 109.2 .
C13 C14 H14A 109.0 .
C13 C14 H14B 109.0 .
H14A C14 H14B 107.8 .
C15 C14 C13 112.8(4) .
C15 C14 H14A 109.0 .
C15 C14 H14B 109.0 .
N2 C15 C10 109.6(4) .
N2 C15 C14 108.7(4) .
N2 C15 H15 108.9 .
C10 C15 H15 108.9 .
C14 C15 C10 111.7(4) .
C14 C15 H15 108.9 .
N3 C16 H16 109.5 .
N3 C16 C17 110.5(4) .
N3 C16 C21 108.2(3) .
C17 C16 H16 109.5 .
C17 C16 C21 109.7(4) .
C21 C16 H16 109.5 .
C16 C17 H17A 109.3 .
C16 C17 H17B 109.3 .
C16 C17 C18 111.7(4) .
H17A C17 H17B 107.9 .
C18 C17 H17A 109.3 .
C18 C17 H17B 109.3 .
C17 C18 H18A 109.2 .
C17 C18 H18B 109.2 .
H18A C18 H18B 107.9 .
C19 C18 C17 112.0(5) .
C19 C18 H18A 109.2 .
C19 C18 H18B 109.2 .
C18 C19 H19A 109.5 .
C18 C19 H19B 109.5 .
C18 C19 C20 110.6(5) .
H19A C19 H19B 108.1 .
C20 C19 H19A 109.5 .
C20 C19 H19B 109.5 .
C19 C20 H20A 109.9 .
C19 C20 H20B 109.9 .
H20A C20 H20B 108.3 .
C21 C20 C19 108.9(4) .
C21 C20 H20A 109.9 .
C21 C20 H20B 109.9 .
N4 C21 C16 108.5(3) .
N4 C21 C20 108.8(3) .
N4 C21 H21 109.4 .
C16 C21 C20 111.4(4) .
C16 C21 H21 109.4 .
C20 C21 H21 109.4 .
N4 C22 H22 119.1 .
N4 C22 C23 121.8(4) .
C23 C22 H22 119.1 .
C24 C23 C22 118.8(4) 2_665
C24 C23 C22 122.6(4) .
C24 C23 C24 118.4(4) 2_665
C23 C24 C23 121.5(4) 3_565
C23 C24 H24 119.2 .
C23 C24 H24 119.2 3_565

loop_
_geom_bond_atom_site_label_1
_geom_bond_atom_site_label_2
_geom_bond_distance
_geom_bond_site_symmetry_2
N1 C7 1.233(6) .
N1 C10 1.460(5) .
N2 C9 1.238(5) 3_565
N2 C15 1.442(5) .
N3 C8 1.243(5) .
N3 C16 1.466(5) .
N4 C21 1.479(5) .
N4 C22 1.259(5) .
C1 C2 1.390(7) .
C1 C6 1.373(6) .
C1 C7 1.476(6) .
C2 H2 0.9300 .
C2 C3 1.384(6) .
C3 C4 1.373(6) .
C3 C8 1.494(6) .
C4 H4 0.9300 .
C4 C5 1.369(6) .
C5 C6 1.368(6) .
C5 C9 1.493(6) .
C6 H6 0.9300 .
C7 H7 0.9300 .
C8 H8 0.9300 .
C9 N2 1.238(5) 2_665
C9 H9 0.9300 .
C10 H10 0.9800 .
C10 C11 1.497(6) .
C10 C15 1.519(6) .
C11 H11A 0.9700 .
C11 H11B 0.9700 .
C11 C12 1.500(7) .
C12 H12A 0.9700 .
C12 H12B 0.9700 .
C12 C13 1.476(7) .
C13 H13A 0.9700 .
C13 H13B 0.9700 .
C13 C14 1.515(7) .
C14 H14A 0.9700 .
C14 H14B 0.9700 .
C14 C15 1.515(6) .
C15 H15 0.9800 .
C16 H16 0.9800 .
C16 C17 1.514(6) .
C16 C21 1.515(6) .
C17 H17A 0.9700 .
C17 H17B 0.9700 .
C17 C18 1.528(7) .
C18 H18A 0.9700 .
C18 H18B 0.9700 .
C18 C19 1.502(9) .
C19 H19A 0.9700 .
C19 H19B 0.9700 .
C19 C20 1.563(8) .
C20 H20A 0.9700 .
C20 H20B 0.9700 .
C20 C21 1.516(5) .
C21 H21 0.9800 .
C22 H22 0.9300 .
C22 C23 1.468(6) .
C23 C24 1.372(5) 2_665
C23 C24 1.393(6) .
C24 C23 1.372(5) 3_565
C24 H24 0.9300 .

loop_
_geom_torsion_atom_site_label_1
_geom_torsion_atom_site_label_2
_geom_torsion_atom_site_label_3
_geom_torsion_atom_site_label_4
_geom_torsion
_geom_torsion_site_symmetry_1
_geom_torsion_site_symmetry_4
N1 C10 C11 C12 179.3(4) . .
N1 C10 C15 N2 65.1(4) . .
N1 C10 C15 C14 -174.5(4) . .
N3 C16 C17 C18 -174.9(5) . .
N3 C16 C21 N4 -60.2(4) . .
N3 C16 C21 C20 -180.0(4) . .
N4 C22 C23 C24 18.4(7) . .
N4 C22 C23 C24 -156.6(4) . 2_665
C1 C2 C3 C4 -1.1(7) . .
C1 C2 C3 C8 -178.5(4) . .
C2 C1 C6 C5 -0.9(7) . .
C2 C1 C7 N1 170.6(5) . .
C2 C3 C4 C5 -0.3(6) . .
C2 C3 C8 N3 176.9(5) . .
C3 C4 C5 C6 1.1(7) . .
C3 C4 C5 C9 -178.9(4) . .
C4 C3 C8 N3 -0.5(7) . .
C4 C5 C6 C1 -0.4(7) . .
C4 C5 C9 N2 2.3(7) . 2_665
C6 C1 C2 C3 1.7(7) . .
C6 C1 C7 N1 -9.0(7) . .
C6 C5 C9 N2 -177.6(5) . 2_665
C7 N1 C10 C11 112.7(5) . .
C7 N1 C10 C15 -122.1(5) . .
C7 C1 C2 C3 -178.0(4) . .
C7 C1 C6 C5 178.8(5) . .
C8 N3 C16 C17 -137.2(4) . .
C8 N3 C16 C21 102.6(4) . .
C8 C3 C4 C5 177.1(4) . .
C9 N2 C15 C10 -124.9(5) 3_565 .
C9 N2 C15 C14 112.8(5) 3_565 .
C9 C5 C6 C1 179.5(4) . .
C10 N1 C7 C1 -175.3(4) . .
C10 C11 C12 C13 -57.5(6) . .
C11 C10 C15 N2 -170.8(4) . .
C11 C10 C15 C14 -50.3(5) . .
C11 C12 C13 C14 55.9(7) . .
C12 C13 C14 C15 -52.1(7) . .
C13 C14 C15 N2 169.6(4) . .
C13 C14 C15 C10 48.6(6) . .
C15 C10 C11 C12 54.8(5) . .
C16 N3 C8 C3 -173.8(4) . .
C16 C17 C18 C19 54.7(7) . .
C17 C16 C21 N4 179.2(3) . .
C17 C16 C21 C20 59.4(5) . .
C17 C18 C19 C20 -54.5(8) . .
C18 C19 C20 C21 56.6(7) . .
C19 C20 C21 N4 -179.0(4) . .
C19 C20 C21 C16 -59.4(6) . .
C21 N4 C22 C23 178.9(4) . .
C21 C16 C17 C18 -55.6(6) . .
C22 N4 C21 C16 126.3(4) . .
C22 N4 C21 C20 -112.4(5) . .
C22 C23 C24 C23 -172.0(3) . 3_565
C24 C23 C24 C23 3.0(9) 2_665 3_565

loop_
_twin_individual_id
_twin_individual_mass_fraction_refined
1 0.517(3)
2 0.483(3)
